data_2208449
loop_
_publ_author_name
'Palasyuk, Andriy'
'Pantenburg, Ingo'
'Meyer, Gerd'

_publ_section_title
;
 Praseodymium dodecaiodo-ferro-<i>octahedro</i>-hexapraseodymium,
 Pr~7~I~12~Fe
;
_journal_coeditor_code WM6136
_journal_issue 3
_journal_name_full 'Acta Crystallographica Section E'
_journal_page_first i61
_journal_page_last i63
_journal_paper_doi 10.1107/S1600536806005113
_journal_volume 62
_journal_year 2006
_chemical_formula_moiety 'Fe I12 Pr7'
_chemical_formula_structural 'Pr (Pr6 Fe) I12'
_chemical_formula_sum 'Fe I12 Pr7'
_chemical_formula_weight 2565.02
_chemical_name_systematic
;
Heptapraseodymium iron dodecaiodide
;
_space_group_IT_number 148
_symmetry_cell_setting trigonal
_symmetry_space_group_name_Hall '-R 3'
_symmetry_space_group_name_H-M 'R -3 :H'
_atom_sites_solution_primary direct
_atom_sites_solution_secondary difmap
_audit_creation_method SHELXL97
_cell_angle_alpha 90
_cell_angle_beta 90
_cell_angle_gamma 120
_cell_formula_units_Z 3
_cell_length_a 15.8296(10)
_cell_length_b 15.8296(10)
_cell_length_c 10.7833(6)
_cell_measurement_reflns_used 13127
_cell_measurement_temperature 293(2)
_cell_measurement_theta_max 32.18
_cell_measurement_theta_min 2.40
_cell_volume 2340.0(2)
_computing_cell_refinement X-AREA
_computing_data_collection 'X-AREA (Stoe & Cie, 2001)'
_computing_data_reduction X-AREA
_computing_molecular_graphics 'DIAMOND (Brandenburg, 2001)'
_computing_publication_material SHELXL97
_computing_structure_refinement 'SHELXL97 (Sheldrick, 1997)'
_computing_structure_solution 'SIR92 (Altomare <i>et al.</i>,  1993)'
_diffrn_ambient_temperature 293(2)
_diffrn_measured_fraction_theta_full 0.990
_diffrn_measured_fraction_theta_max 0.990
_diffrn_measurement_device_type 'Stoe IPDS-II'
_diffrn_measurement_method '\w and \f'
_diffrn_radiation_monochromator graphite
_diffrn_radiation_source 'fine-focus sealed tube'
_diffrn_radiation_type MoK\a
_diffrn_radiation_wavelength 0.71073
_diffrn_reflns_av_R_equivalents 0.0647
_diffrn_reflns_av_sigmaI/netI 0.0271
_diffrn_reflns_limit_h_max 23
_diffrn_reflns_limit_h_min -23
_diffrn_reflns_limit_k_max 23
_diffrn_reflns_limit_k_min -23
_diffrn_reflns_limit_l_max 16
_diffrn_reflns_limit_l_min -15
_diffrn_reflns_number 13579
_diffrn_reflns_theta_full 32.18
_diffrn_reflns_theta_max 32.18
_diffrn_reflns_theta_min 2.40
_exptl_absorpt_coefficient_mu 23.019
_exptl_absorpt_correction_T_max 0.3240
_exptl_absorpt_correction_T_min 0.0271
_exptl_absorpt_correction_type numerical
_exptl_absorpt_process_details '[X-SHAPE (Stoe & Cie, 1999) and X-RED (Stoe & Cie, 2001)]'
_exptl_crystal_colour black
_exptl_crystal_density_diffrn 5.461
_exptl_crystal_density_method 'not measured'
_exptl_crystal_description rhomb
_exptl_crystal_F_000 3225
_exptl_crystal_size_max 0.25
_exptl_crystal_size_mid 0.15
_exptl_crystal_size_min 0.05
_refine_diff_density_max 3.541
_refine_diff_density_min -5.982
_refine_ls_extinction_coef 0.00067(3)
_refine_ls_extinction_expression Fc^*^=kFc[1+0.001xFc^2^\l^3^/sin(2\q)]^-1/4^
_refine_ls_extinction_method 'SHELXL97 (Sheldrick, 1997)'
_refine_ls_goodness_of_fit_ref 1.044
_refine_ls_matrix_type full
_refine_ls_number_parameters 33
_refine_ls_number_reflns 1829
_refine_ls_number_restraints 0
_refine_ls_restrained_S_all 1.044
_refine_ls_R_factor_all 0.0532
_refine_ls_R_factor_gt 0.0463
_refine_ls_shift/su_max 0.001
_refine_ls_shift/su_mean 0.000
_refine_ls_structure_factor_coef Fsqd
_refine_ls_weighting_details 'w = 1/[\s^2^(Fo^2^)+(0.0261P)^2^+153.022P] where P=(Fo^2^+2Fc^2^)/3'
_refine_ls_weighting_scheme calc
_refine_ls_wR_factor_gt 0.0956
_refine_ls_wR_factor_ref 0.0994
_reflns_number_gt 1593
_reflns_number_total 1829
_reflns_threshold_expression I>2\s(I)
_cod_data_source_file wm6136.cif
_cod_data_source_block I
_cod_original_sg_symbol_H-M 'R -3'
_cod_database_code 2208449
_cod_database_fobs_code 2208449

loop_
_symmetry_equiv_pos_as_xyz
'x, y, z'
'-y, x-y, z'
'-x+y, -x, z'
'x+2/3, y+1/3, z+1/3'
'-y+2/3, x-y+1/3, z+1/3'
'-x+y+2/3, -x+1/3, z+1/3'
'x+1/3, y+2/3, z+2/3'
'-y+1/3, x-y+2/3, z+2/3'
'-x+y+1/3, -x+2/3, z+2/3'
'-x, -y, -z'
'y, -x+y, -z'
'x-y, x, -z'
'-x+2/3, -y+1/3, -z+1/3'
'y+2/3, -x+y+1/3, -z+1/3'
'x-y+2/3, x+1/3, -z+1/3'
'-x+1/3, -y+2/3, -z+2/3'
'y+1/3, -x+y+2/3, -z+2/3'
'x-y+1/3, x+2/3, -z+2/3'

loop_
_atom_site_type_symbol
_atom_site_label
_atom_site_fract_x
_atom_site_fract_y
_atom_site_fract_z
_atom_site_U_iso_or_equiv
_atom_site_adp_type
_atom_site_calc_flag
_atom_site_refinement_flags
_atom_site_occupancy
Pr Pr2 0.44849(3) 0.62205(3) 0.01862(4) 0.02645(14) Uani d . 1
Pr Pr1 0.3333 0.6667 0.6667 0.0507(4) Uani d S 1
I I1 0.41239(4) 0.43177(4) 0.16421(5) 0.03380(16) Uani d . 1
I I2 0.52062(4) 0.80126(4) 0.82596(5) 0.02966(15) Uani d . 1
Fe Fe 0.3333 0.6667 0.1667 0.0180(4) Uani d S 1

loop_
_atom_site_aniso_label
_atom_site_aniso_U_11
_atom_site_aniso_U_22
_atom_site_aniso_U_33
_atom_site_aniso_U_12
_atom_site_aniso_U_13
_atom_site_aniso_U_23
Pr2 0.0257(2) 0.0217(2) 0.0285(2) 0.00922(15) -0.00511(14) 0.00157(14)
Pr1 0.0282(4) 0.0282(4) 0.0957(12) 0.01410(18) 0.000 0.000
I1 0.0424(3) 0.0327(3) 0.0369(3) 0.0267(2) 0.0131(2) 0.0087(2)
I2 0.0314(3) 0.0299(3) 0.0285(3) 0.0159(2) 0.00662(18) 0.00437(17)
Fe 0.0170(6) 0.0170(6) 0.0200(10) 0.0085(3) 0.000 0.000

loop_
_atom_type_symbol
_atom_type_description
_atom_type_scat_dispersion_real
_atom_type_scat_dispersion_imag
_atom_type_scat_source
Fe Fe 0.3463 0.8444 'International Tables Vol C Tables 4.2.6.8 and 6.1.1.4'
I I -0.4742 1.8119 'International Tables Vol C Tables 4.2.6.8 and 6.1.1.4'
Pr Pr -0.2180 2.8214 'International Tables Vol C Tables 4.2.6.8 and 6.1.1.4'

loop_
_geom_angle_atom_site_label_1
_geom_angle_atom_site_label_2
_geom_angle_atom_site_label_3
_geom_angle_site_symmetry_1
_geom_angle_site_symmetry_3
_geom_angle
_geom_angle_publ_flag
Fe Pr2 I1 . . 97.320(16) no
Fe Pr2 I1 . 15 97.080(16) no
I1 Pr2 I1 . 15 89.147(11) no
Fe Pr2 I2 . 1_554 97.798(16) no
I1 Pr2 I2 . 1_554 164.88(2) no
I1 Pr2 I2 15 1_554 88.923(18) no
Fe Pr2 I2 . 3_564 97.624(16) no
I1 Pr2 I2 . 3_564 87.705(19) no
I1 Pr2 I2 15 3_564 165.24(2) no
I2 Pr2 I2 1_554 3_564 90.36(2) no
Fe Pr2 I1 . 10_665 179.395(18) no
I1 Pr2 I1 . 10_665 83.112(17) no
I1 Pr2 I1 15 10_665 83.344(18) no
I2 Pr2 I1 1_554 10_665 81.771(17) no
I2 Pr2 I1 3_564 10_665 81.964(18) no
Fe Pr2 Pr2 . 14_455 45.022(6) no
I1 Pr2 Pr2 . 14_455 52.302(15) no
I1 Pr2 Pr2 15 14_455 94.597(18) no
I2 Pr2 Pr2 1_554 14_455 142.815(14) no
I2 Pr2 Pr2 3_564 14_455 94.865(14) no
I1 Pr2 Pr2 10_665 14_455 135.413(15) no
Fe Pr2 Pr2 . 15 45.022(6) no
I1 Pr2 Pr2 . 15 95.633(19) no
I1 Pr2 Pr2 15 15 52.061(15) no
I2 Pr2 Pr2 1_554 15 94.987(14) no
I2 Pr2 Pr2 3_564 15 142.641(15) no
I1 Pr2 Pr2 10_665 15 135.395(16) no
Pr2 Pr2 Pr2 14_455 15 60.051(14) no
Fe Pr2 Pr2 . 3_565 44.977(6) no
I1 Pr2 Pr2 . 3_565 94.706(18) no
I1 Pr2 Pr2 15 3_565 142.053(14) no
I2 Pr2 Pr2 1_554 3_565 96.025(13) no
I2 Pr2 Pr2 3_564 3_565 52.650(15) no
I1 Pr2 Pr2 10_665 3_565 134.602(16) no
Pr2 Pr2 Pr2 14_455 3_565 59.973(7) no
Pr2 Pr2 Pr2 15 3_565 90.0 yes
Fe Pr2 Pr2 . 2_665 44.977(6) no
I1 Pr2 Pr2 . 2_665 142.294(15) no
I1 Pr2 Pr2 15 2_665 95.402(18) no
I2 Pr2 Pr2 1_554 2_665 52.824(14) no
I2 Pr2 Pr2 3_564 2_665 95.900(13) no
I1 Pr2 Pr2 10_665 2_665 134.585(15) no
Pr2 Pr2 Pr2 14_455 2_665 90.0 no
Pr2 Pr2 Pr2 15 2_665 59.973(7) no
Pr2 Pr2 Pr2 3_565 2_665 60.0 yes
I2 Pr1 I2 14_456 2_665 180.0 yes
I2 Pr1 I2 14_456 13_566 93.198(13) no
I2 Pr1 I2 2_665 13_566 86.802(13) no
I2 Pr1 I2 14_456 . 86.803(13) no
I2 Pr1 I2 2_665 . 93.197(13) no
I2 Pr1 I2 13_566 . 180.0 no
I2 Pr1 I2 14_456 3_565 86.803(13) no
I2 Pr1 I2 2_665 3_565 93.197(13) no
I2 Pr1 I2 13_566 3_565 86.803(13) no
I2 Pr1 I2 . 3_565 93.197(13) no
I2 Pr1 I2 14_456 15_556 93.198(13) no
I2 Pr1 I2 2_665 15_556 86.802(13) no
I2 Pr1 I2 13_566 15_556 93.197(13) no
I2 Pr1 I2 . 15_556 86.803(13) no
I2 Pr1 I2 3_565 15_556 180.0 no
Pr2 I1 Pr2 . 14_455 75.64(2) no
Pr2 I1 Pr2 . 10_665 96.888(17) no
Pr2 I1 Pr2 14_455 10_665 172.53(2) no
Pr1 I2 Pr2 . 1_556 87.532(16) no
Pr1 I2 Pr2 . 2_666 87.402(16) no
Pr2 I2 Pr2 1_556 2_666 74.53(2) no
Pr2 Fe Pr2 14_455 3_565 89.955(12) no
Pr2 Fe Pr2 14_455 2_665 180.0 no
Pr2 Fe Pr2 3_565 2_665 90.045(12) no
Pr2 Fe Pr2 14_455 15 90.046(12) no
Pr2 Fe Pr2 3_565 15 180.0 no
Pr2 Fe Pr2 2_665 15 89.954(12) no
Pr2 Fe Pr2 14_455 . 89.956(12) no
Pr2 Fe Pr2 3_565 . 90.045(12) no
Pr2 Fe Pr2 2_665 . 90.045(12) no
Pr2 Fe Pr2 15 . 89.956(12) no
Pr2 Fe Pr2 14_455 13_565 90.044(12) no
Pr2 Fe Pr2 3_565 13_565 89.955(12) no
Pr2 Fe Pr2 2_665 13_565 89.954(12) no
Pr2 Fe Pr2 15 13_565 90.044(12) no
Pr2 Fe Pr2 . 13_565 179.999(13) no

loop_
_geom_bond_atom_site_label_1
_geom_bond_atom_site_label_2
_geom_bond_site_symmetry_2
_geom_bond_distance
_geom_bond_publ_flag
Pr2 Fe . 2.7672(5) no
Pr2 I1 . 3.1847(7) yes
Pr2 I1 15 3.1950(7) yes
Pr2 I2 1_554 3.2292(7) yes
Pr2 I2 3_564 3.2367(7) yes
Pr2 I1 10_665 3.3674(7) no
Pr2 Pr2 14_455 3.9119(8) no
Pr2 Pr2 15 3.9119(8) yes
Pr2 Pr2 3_565 3.9150(8) no
Pr2 Pr2 2_665 3.9150(8) yes
Pr1 I2 14_456 3.1564(6) no
Pr1 I2 2_665 3.1564(6) no
Pr1 I2 13_566 3.1564(6) no
Pr1 I2 . 3.1564(6) yes
Pr1 I2 3_565 3.1564(6) no
Pr1 I2 15_556 3.1564(6) no
I1 Pr2 14_455 3.1951(7) no
I1 Pr2 10_665 3.3674(7) no
I2 Pr2 1_556 3.2292(7) no
I2 Pr2 2_666 3.2367(7) no
Fe Pr2 14_455 2.7672(5) no
Fe Pr2 3_565 2.7672(5) yes
Fe Pr2 2_665 2.7672(5) no
Fe Pr2 15 2.7672(5) no
Fe Pr2 13_565 2.7673(5) no
